data_2207045
loop_
_publ_author_name
'\.Ir\.i\,sl\.i, Sev\.il'
'\,Sen, Ayten'

_publ_section_title
;[Bis(diphenylphosphino)amine-\k^2^<i>P</i>,<i>P</i>'][1,3-bis(diphenylphosphino)propane-\k^2^<i>P</i>,<i>P</i>']platinum(II)
 dichloride dichloromethane solvate
;
_journal_coeditor_code OM6258
_journal_issue 10
_journal_name_full 'Acta Crystallographica Section E'
_journal_page_first m2097
_journal_page_last m2099
_journal_paper_doi 10.1107/S1600536805029880
_journal_volume 61
_journal_year 2005
_chemical_formula_iupac '[Pt (C24 H21 N P2) (C27 H26 P2)] Cl2, C H2 Cl2'
_chemical_formula_moiety 'C51 H47 N P4 Pt 2+, 2Cl-, C H2 Cl2'
_chemical_formula_sum 'C52 H49 Cl4 N P4 Pt'
_chemical_formula_weight 1148.69
_chemical_melting_point 533
_chemical_name_systematic
;
1,3-(bis(diphenylphosphino)propane bis(diphenylphosphino)amine
platinum(II) chloride
;
_space_group_IT_number 14
_symmetry_cell_setting monoclinic
_symmetry_space_group_name_Hall '-P 2yn'
_symmetry_space_group_name_H-M 'P 1 21/n 1'
_atom_sites_solution_hydrogens geom
_atom_sites_solution_primary direct
_atom_sites_solution_secondary difmap
_audit_creation_method SHELXL-97
_cell_angle_alpha 90.00
_cell_angle_beta 91.049(2)
_cell_angle_gamma 90.00
_cell_formula_units_Z 4
_cell_length_a 12.2069(11)
_cell_length_b 22.302(2)
_cell_length_c 17.8300(16)
_cell_measurement_reflns_used 3963
_cell_measurement_temperature 297(2)
_cell_measurement_theta_max 19.73
_cell_measurement_theta_min 2.20
_cell_volume 4853.2(8)
_computing_cell_refinement 'SAINT (Bruker, 2001)'
_computing_data_collection 'SMART (Bruker, 2001)'
_computing_data_reduction SAINT
_computing_molecular_graphics 'ORTEP-3 (Farrugia, 1997)'
_computing_publication_material SHELXTL
_computing_structure_refinement SHELXTL
_computing_structure_solution 'SHELXTL (Bruker, 2001)'
_diffrn_ambient_temperature 297(2)
_diffrn_measured_fraction_theta_full 0.999
_diffrn_measured_fraction_theta_max 0.999
_diffrn_measurement_device_type 'Bruker SMART CCD area-detector'
_diffrn_measurement_method '\f and \w scans'
_diffrn_radiation_monochromator graphite
_diffrn_radiation_source 'fine-focus sealed tube'
_diffrn_radiation_type MoK\a
_diffrn_radiation_wavelength 0.71073
_diffrn_reflns_av_R_equivalents 0.0743
_diffrn_reflns_av_sigmaI/netI 0.0717
_diffrn_reflns_limit_h_max 15
_diffrn_reflns_limit_h_min -15
_diffrn_reflns_limit_k_max 27
_diffrn_reflns_limit_k_min -27
_diffrn_reflns_limit_l_max 22
_diffrn_reflns_limit_l_min -22
_diffrn_reflns_number 38986
_diffrn_reflns_theta_full 26.37
_diffrn_reflns_theta_max 26.37
_diffrn_reflns_theta_min 1.46
_diffrn_standards_number 0
_exptl_absorpt_coefficient_mu 3.280
_exptl_absorpt_correction_T_max 0.7793
_exptl_absorpt_correction_T_min 0.6219
_exptl_absorpt_correction_type multi-scan
_exptl_absorpt_process_details '(SADABS; Bruker 2001)'
_exptl_crystal_colour colourless
_exptl_crystal_density_diffrn 1.572
_exptl_crystal_density_method 'not measured'
_exptl_crystal_description block
_exptl_crystal_F_000 2296
_exptl_crystal_size_max 0.16
_exptl_crystal_size_mid 0.16
_exptl_crystal_size_min 0.08
_refine_diff_density_max 1.327
_refine_diff_density_min -1.764
_refine_ls_extinction_method none
_refine_ls_goodness_of_fit_ref 1.136
_refine_ls_hydrogen_treatment mixed
_refine_ls_matrix_type full
_refine_ls_number_parameters 563
_refine_ls_number_reflns 9916
_refine_ls_number_restraints 0
_refine_ls_restrained_S_all 1.136
_refine_ls_R_factor_all 0.0702
_refine_ls_R_factor_gt 0.0554
_refine_ls_shift/su_max 0.015
_refine_ls_shift/su_mean 0.000
_refine_ls_structure_factor_coef Fsqd
_refine_ls_weighting_details 'calc w=1/[\s^2^(Fo^2^)+(0.0273P)^2^+2.9082P] where P=(Fo^2^+2Fc^2^)/3'
_refine_ls_weighting_scheme calc
_refine_ls_wR_factor_gt 0.0965
_refine_ls_wR_factor_ref 0.1015
_reflns_number_gt 8258
_reflns_number_total 9916
_reflns_threshold_expression I>2\s(I)
_cod_data_source_file om6258.cif
_cod_data_source_block I
_cod_original_cell_volume 4853.3(8)
_cod_original_sg_symbol_H-M 'P 21/n'
_cod_database_code 2207045
_cod_database_fobs_code 2207045

loop_
_symmetry_equiv_pos_as_xyz
'x, y, z'
'-x+1/2, y+1/2, -z+1/2'
'-x, -y, -z'
'x-1/2, -y-1/2, z-1/2'

loop_
_atom_site_label
_atom_site_fract_x
_atom_site_fract_y
_atom_site_fract_z
_atom_site_U_iso_or_equiv
_atom_site_adp_type
_atom_site_calc_flag
_atom_site_refinement_flags
_atom_site_occupancy
_atom_site_type_symbol
C1 0.4100(5) 0.2222(3) 0.3654(3) 0.0293(14) Uani d . 1 C
C2 0.4456(5) 0.1766(3) 0.4118(3) 0.0383(16) Uani d . 1 C
C3 0.5545(6) 0.1742(3) 0.4363(4) 0.0490(19) Uani d . 1 C
C4 0.6277(6) 0.2166(3) 0.4146(4) 0.0513(19) Uani d . 1 C
C5 0.5931(6) 0.2625(3) 0.3698(4) 0.054(2) Uani d . 1 C
C6 0.4853(5) 0.2655(3) 0.3447(4) 0.0500(19) Uani d . 1 C
C7 0.2715(5) 0.2729(3) 0.2476(3) 0.0312(14) Uani d . 1 C
C8 0.2946(6) 0.2474(3) 0.1792(4) 0.0477(19) Uani d . 1 C
C9 0.2965(7) 0.2817(4) 0.1145(4) 0.065(2) Uani d . 1 C
C10 0.2719(7) 0.3419(4) 0.1183(5) 0.062(2) Uani d . 1 C
C11 0.2491(6) 0.3673(3) 0.1849(5) 0.057(2) Uani d . 1 C
C12 0.2486(5) 0.3337(3) 0.2507(4) 0.0441(17) Uani d . 1 C
C13 0.2070(5) 0.2694(3) 0.4048(3) 0.0365(16) Uani d . 1 C
C14 0.0860(5) 0.2841(3) 0.3950(4) 0.0434(17) Uani d . 1 C
C15 0.0133(5) 0.2286(3) 0.4013(3) 0.0379(16) Uani d . 1 C
C16 -0.0925(5) 0.1255(3) 0.3453(4) 0.0363(16) Uani d . 1 C
C17 -0.0955(6) 0.1013(3) 0.4171(4) 0.0496(19) Uani d . 1 C
C18 -0.1744(6) 0.0599(3) 0.4353(4) 0.058(2) Uani d . 1 C
C19 -0.2505(6) 0.0419(3) 0.3829(5) 0.058(2) Uani d . 1 C
C20 -0.2508(6) 0.0661(4) 0.3128(5) 0.061(2) Uani d . 1 C
C21 -0.1714(5) 0.1081(3) 0.2937(4) 0.0445(18) Uani d . 1 C
C22 -0.0429(5) 0.2212(3) 0.2442(4) 0.0360(15) Uani d . 1 C
C23 -0.1352(6) 0.2562(3) 0.2537(4) 0.057(2) Uani d . 1 C
C24 -0.1816(6) 0.2882(4) 0.1950(5) 0.066(2) Uani d . 1 C
C25 -0.1374(7) 0.2845(3) 0.1252(5) 0.066(2) Uani d . 1 C
C26 -0.0454(7) 0.2504(4) 0.1145(4) 0.067(2) Uani d . 1 C
C27 0.0031(6) 0.2200(3) 0.1741(4) 0.0474(18) Uani d . 1 C
C28 0.0549(5) -0.0079(3) 0.2712(4) 0.0321(15) Uani d . 1 C
C29 0.0506(5) -0.0070(3) 0.3485(4) 0.0414(17) Uani d . 1 C
C30 -0.0040(6) -0.0521(3) 0.3858(4) 0.055(2) Uani d . 1 C
C31 -0.0525(6) -0.0986(3) 0.3466(5) 0.056(2) Uani d . 1 C
C32 -0.0475(6) -0.1001(3) 0.2701(5) 0.055(2) Uani d . 1 C
C33 0.0068(6) -0.0548(3) 0.2316(4) 0.0465(18) Uani d . 1 C
C34 0.0489(5) 0.0671(3) 0.1377(3) 0.0356(15) Uani d . 1 C
C35 -0.0633(5) 0.0568(3) 0.1292(4) 0.0446(18) Uani d . 1 C
C36 -0.1165(6) 0.0687(4) 0.0620(4) 0.058(2) Uani d . 1 C
C37 -0.0587(7) 0.0906(4) 0.0033(4) 0.068(2) Uani d . 1 C
C38 0.0514(7) 0.1000(4) 0.0095(4) 0.076(3) Uani d . 1 C
C39 0.1047(6) 0.0887(4) 0.0770(4) 0.059(2) Uani d . 1 C
C40 0.4387(5) 0.1045(3) 0.1955(3) 0.0316(14) Uani d . 1 C
C41 0.4484(6) 0.0865(3) 0.1223(4) 0.053(2) Uani d . 1 C
C42 0.5347(7) 0.1055(4) 0.0796(5) 0.079(3) Uani d . 1 C
C43 0.6094(6) 0.1453(4) 0.1090(5) 0.063(2) Uani d . 1 C
C44 0.6016(6) 0.1627(4) 0.1803(5) 0.065(2) Uani d . 1 C
C45 0.5180(6) 0.1423(3) 0.2249(4) 0.055(2) Uani d . 1 C
C46 0.4031(5) 0.0242(3) 0.3162(4) 0.0311(14) Uani d . 1 C
C47 0.4799(5) -0.0138(3) 0.2852(4) 0.0424(17) Uani d . 1 C
C48 0.5279(6) -0.0590(3) 0.3280(4) 0.0509(19) Uani d . 1 C
C49 0.4988(6) -0.0664(3) 0.4014(4) 0.0492(19) Uani d . 1 C
C50 0.4206(6) -0.0295(3) 0.4321(4) 0.0456(18) Uani d . 1 C
C51 0.3730(5) 0.0155(3) 0.3899(3) 0.0385(16) Uani d . 1 C
C52 0.3633(8) 0.0700(5) 0.9184(6) 0.107(4) Uani d . 1 C
Cl1 0.32926(15) 0.93680(8) 0.09129(10) 0.0513(5) Uani d . 1 Cl
Cl2 0.18746(15) 0.11633(8) 0.47086(10) 0.0493(5) Uani d . 1 Cl
Cl3 0.3276(2) 0.14299(12) 0.94829(17) 0.0994(9) Uani d . 1 Cl
Cl4 0.2909(2) 0.04999(19) 0.83962(17) 0.1432(14) Uani d . 1 Cl
H1 0.259(6) 0.007(3) 0.174(4) 0.06(2) Uiso d . 1 H
H2 0.3966 0.1473 0.4270 0.046 Uiso calc R 1 H
H3 0.5776 0.1432 0.4678 0.059 Uiso calc R 1 H
H4 0.7007 0.2143 0.4303 0.062 Uiso calc R 1 H
H5 0.6423 0.2922 0.3559 0.065 Uiso calc R 1 H
H6 0.4630 0.2968 0.3135 0.060 Uiso calc R 1 H
H8 0.3091 0.2066 0.1765 0.057 Uiso calc R 1 H
H9 0.3141 0.2643 0.0689 0.079 Uiso calc R 1 H
H10 0.2711 0.3651 0.0749 0.075 Uiso calc R 1 H
H11 0.2333 0.4081 0.1869 0.068 Uiso calc R 1 H
H12 0.2331 0.3518 0.2962 0.053 Uiso calc R 1 H
H13A 0.2170 0.2480 0.4518 0.044 Uiso calc R 1 H
H13B 0.2470 0.3069 0.4093 0.044 Uiso calc R 1 H
H14A 0.0737 0.3024 0.3462 0.052 Uiso calc R 1 H
H14B 0.0653 0.3129 0.4329 0.052 Uiso calc R 1 H
H15A -0.0616 0.2417 0.4085 0.046 Uiso calc R 1 H
H15B 0.0359 0.2064 0.4458 0.046 Uiso calc R 1 H
H17 -0.0439 0.1132 0.4531 0.059 Uiso calc R 1 H
H18 -0.1758 0.0441 0.4835 0.070 Uiso calc R 1 H
H19 -0.3022 0.0130 0.3951 0.070 Uiso calc R 1 H
H20 -0.3041 0.0547 0.2777 0.073 Uiso calc R 1 H
H21 -0.1717 0.1244 0.2457 0.053 Uiso calc R 1 H
H23 -0.1667 0.2582 0.3008 0.069 Uiso calc R 1 H
H24 -0.2427 0.3121 0.2028 0.079 Uiso calc R 1 H
H25 -0.1695 0.3051 0.0851 0.080 Uiso calc R 1 H
H26 -0.0155 0.2476 0.0670 0.080 Uiso calc R 1 H
H27 0.0673 0.1985 0.1668 0.057 Uiso calc R 1 H
H29 0.0843 0.0239 0.3754 0.050 Uiso calc R 1 H
H30 -0.0079 -0.0511 0.4378 0.066 Uiso calc R 1 H
H31 -0.0885 -0.1289 0.3722 0.068 Uiso calc R 1 H
H32 -0.0805 -0.1313 0.2436 0.066 Uiso calc R 1 H
H33 0.0108 -0.0561 0.1796 0.056 Uiso calc R 1 H
H35 -0.1026 0.0418 0.1692 0.054 Uiso calc R 1 H
H36 -0.1914 0.0619 0.0567 0.070 Uiso calc R 1 H
H37 -0.0950 0.0992 -0.0418 0.082 Uiso calc R 1 H
H38 0.0902 0.1139 -0.0313 0.091 Uiso calc R 1 H
H39 0.1796 0.0959 0.0815 0.071 Uiso calc R 1 H
H41 0.3960 0.0610 0.1012 0.064 Uiso calc R 1 H
H42 0.5422 0.0913 0.0309 0.095 Uiso calc R 1 H
H43 0.6653 0.1601 0.0795 0.076 Uiso calc R 1 H
H44 0.6533 0.1891 0.2003 0.078 Uiso calc R 1 H
H45 0.5152 0.1540 0.2749 0.066 Uiso calc R 1 H
H47 0.4994 -0.0090 0.2353 0.051 Uiso calc R 1 H
H48 0.5797 -0.0842 0.3070 0.061 Uiso calc R 1 H
H49 0.5318 -0.0962 0.4304 0.059 Uiso calc R 1 H
H50 0.3999 -0.0351 0.4815 0.055 Uiso calc R 1 H
H51 0.3204 0.0402 0.4110 0.046 Uiso calc R 1 H
H52A 0.4411 0.0686 0.9082 0.128 Uiso calc R 1 H
H52B 0.3488 0.0415 0.9582 0.128 Uiso calc R 1 H
N1 0.2489(4) 0.0344(2) 0.2013(3) 0.0308(13) Uani d . 1 N
P1 0.26895(13) 0.22511(7) 0.33055(9) 0.0288(4) Uani d . 1 P
P2 0.01554(13) 0.17809(7) 0.32146(9) 0.0305(4) Uani d . 1 P
P3 0.12257(13) 0.05389(7) 0.22566(9) 0.0282(4) Uani d . 1 P
P4 0.33146(12) 0.07650(7) 0.25515(9) 0.0268(4) Uani d . 1 P
Pt1 0.184408(18) 0.134656(10) 0.296265(13) 0.02519(8) Uani d . 1 Pt

loop_
_atom_site_aniso_label
_atom_site_aniso_U_11
_atom_site_aniso_U_22
_atom_site_aniso_U_33
_atom_site_aniso_U_12
_atom_site_aniso_U_13
_atom_site_aniso_U_23
C1 0.024(3) 0.030(3) 0.034(4) -0.002(3) 0.001(3) -0.005(3)
C2 0.038(4) 0.041(4) 0.036(4) -0.006(3) 0.005(3) 0.001(3)
C3 0.043(4) 0.060(5) 0.044(4) 0.004(4) -0.007(4) 0.013(4)
C4 0.034(4) 0.065(5) 0.055(5) -0.003(4) -0.006(4) 0.007(4)
C5 0.035(4) 0.059(5) 0.068(5) -0.018(4) -0.009(4) 0.016(4)
C6 0.038(4) 0.048(4) 0.063(5) -0.007(4) -0.011(4) 0.017(4)
C7 0.028(3) 0.030(3) 0.036(4) -0.001(3) -0.003(3) 0.006(3)
C8 0.061(5) 0.032(4) 0.050(5) 0.007(3) 0.004(4) 0.008(3)
C9 0.092(7) 0.061(6) 0.043(5) 0.006(5) 0.004(4) 0.012(4)
C10 0.072(6) 0.056(5) 0.059(6) -0.003(5) -0.002(5) 0.033(4)
C11 0.057(5) 0.041(4) 0.073(6) -0.003(4) -0.005(4) 0.017(4)
C12 0.044(4) 0.037(4) 0.051(5) 0.000(3) 0.003(3) 0.002(4)
C13 0.037(4) 0.034(4) 0.039(4) -0.002(3) 0.001(3) -0.008(3)
C14 0.038(4) 0.041(4) 0.051(4) -0.002(3) 0.006(3) -0.010(3)
C15 0.033(4) 0.041(4) 0.041(4) 0.000(3) 0.012(3) -0.010(3)
C16 0.031(4) 0.033(4) 0.046(4) -0.001(3) 0.016(3) -0.005(3)
C17 0.042(4) 0.058(5) 0.049(5) -0.012(4) 0.011(4) 0.004(4)
C18 0.055(5) 0.067(5) 0.052(5) -0.022(4) 0.013(4) 0.011(4)
C19 0.052(5) 0.058(5) 0.065(6) -0.022(4) 0.021(4) -0.008(4)
C20 0.054(5) 0.068(6) 0.061(6) -0.026(4) 0.005(4) -0.022(5)
C21 0.039(4) 0.054(5) 0.040(4) -0.012(4) 0.009(3) -0.007(3)
C22 0.031(4) 0.034(4) 0.043(4) -0.002(3) -0.002(3) 0.003(3)
C23 0.044(5) 0.066(5) 0.062(5) 0.016(4) 0.006(4) 0.015(4)
C24 0.046(5) 0.064(6) 0.088(7) 0.013(4) 0.002(5) 0.012(5)
C25 0.065(6) 0.050(5) 0.083(7) -0.004(4) -0.023(5) 0.022(5)
C26 0.089(7) 0.064(6) 0.047(5) 0.015(5) 0.004(5) 0.014(4)
C27 0.042(4) 0.053(5) 0.048(5) 0.011(4) 0.004(4) 0.012(4)
C28 0.026(3) 0.026(3) 0.044(4) -0.003(3) 0.006(3) 0.002(3)
C29 0.041(4) 0.043(4) 0.040(4) -0.010(3) -0.002(3) -0.001(3)
C30 0.062(5) 0.058(5) 0.047(5) -0.006(4) 0.005(4) 0.011(4)
C31 0.055(5) 0.045(5) 0.070(6) -0.015(4) 0.013(4) 0.011(4)
C32 0.049(5) 0.037(4) 0.079(6) -0.015(4) 0.002(4) -0.015(4)
C33 0.049(5) 0.044(4) 0.047(4) -0.004(4) 0.010(4) -0.015(4)
C34 0.031(4) 0.042(4) 0.035(4) -0.002(3) 0.000(3) -0.006(3)
C35 0.033(4) 0.063(5) 0.038(4) -0.003(3) -0.001(3) -0.007(4)
C36 0.043(5) 0.081(6) 0.051(5) 0.003(4) -0.008(4) -0.008(4)
C37 0.067(6) 0.096(7) 0.041(5) 0.015(5) -0.018(4) 0.008(5)
C38 0.056(6) 0.133(9) 0.038(5) 0.004(6) 0.001(4) 0.033(5)
C39 0.045(5) 0.090(6) 0.043(5) -0.011(4) 0.001(4) 0.015(4)
C40 0.028(3) 0.037(4) 0.030(4) 0.002(3) 0.004(3) 0.003(3)
C41 0.048(5) 0.071(5) 0.041(4) -0.018(4) 0.002(4) -0.006(4)
C42 0.066(6) 0.124(8) 0.047(5) -0.024(6) 0.018(5) 0.008(5)
C43 0.043(5) 0.080(6) 0.067(6) -0.008(4) 0.019(4) 0.025(5)
C44 0.042(5) 0.076(6) 0.077(6) -0.029(4) 0.009(4) -0.008(5)
C45 0.045(4) 0.064(5) 0.057(5) -0.014(4) 0.020(4) -0.012(4)
C46 0.022(3) 0.026(3) 0.045(4) -0.002(3) 0.001(3) -0.002(3)
C47 0.044(4) 0.045(4) 0.038(4) 0.004(3) 0.006(3) 0.000(3)
C48 0.046(5) 0.045(4) 0.062(5) 0.016(4) 0.011(4) 0.007(4)
C49 0.048(5) 0.047(4) 0.052(5) 0.004(4) -0.005(4) 0.023(4)
C50 0.059(5) 0.048(4) 0.029(4) -0.003(4) -0.002(3) 0.011(3)
C51 0.045(4) 0.042(4) 0.030(4) -0.006(3) 0.006(3) -0.001(3)
C52 0.062(7) 0.153(11) 0.106(9) -0.004(7) -0.009(6) -0.038(8)
Cl1 0.0565(12) 0.0476(11) 0.0499(11) 0.0048(9) 0.0076(9) -0.0157(9)
Cl2 0.0471(11) 0.0514(11) 0.0498(11) -0.0031(9) 0.0118(9) 0.0038(9)
Cl3 0.0701(17) 0.096(2) 0.132(2) 0.0009(15) 0.0088(16) 0.0291(18)
Cl4 0.083(2) 0.257(4) 0.090(2) -0.045(2) 0.0104(17) -0.036(2)
N1 0.028(3) 0.035(3) 0.029(3) -0.004(2) 0.002(2) -0.009(3)
P1 0.0279(9) 0.0276(8) 0.0310(9) -0.0026(7) 0.0008(7) -0.0003(7)
P2 0.0249(8) 0.0313(9) 0.0354(9) -0.0010(7) 0.0071(7) -0.0029(7)
P3 0.0253(8) 0.0293(9) 0.0298(9) -0.0031(7) 0.0011(7) -0.0035(7)
P4 0.0229(8) 0.0297(9) 0.0278(9) -0.0011(7) 0.0029(7) 0.0000(7)
Pt1 0.02206(12) 0.02569(13) 0.02792(13) -0.00178(10) 0.00312(9) -0.00160(11)

loop_
_atom_type_symbol
_atom_type_description
_atom_type_scat_dispersion_real
_atom_type_scat_dispersion_imag
_atom_type_scat_source
C C 0.0033 0.0016 'International Tables Vol C Tables 4.2.6.8 and 6.1.1.4'
H H 0.0000 0.0000 'International Tables Vol C Tables 4.2.6.8 and 6.1.1.4'
N N 0.0061 0.0033 'International Tables Vol C Tables 4.2.6.8 and 6.1.1.4'
P P 0.1023 0.0942 'International Tables Vol C Tables 4.2.6.8 and 6.1.1.4'
Pt Pt -1.7033 8.3905 'International Tables Vol C Tables 4.2.6.8 and 6.1.1.4'
Cl Cl 0.1484 0.1585 'International Tables Vol C Tables 4.2.6.8 and 6.1.1.4'

loop_
_geom_angle_atom_site_label_1
_geom_angle_atom_site_label_2
_geom_angle_atom_site_label_3
_geom_angle
_geom_angle_publ_flag
C2 C1 C6 118.1(6) ?
C2 C1 P1 121.1(5) ?
C6 C1 P1 120.7(5) ?
C1 C2 C3 120.4(6) ?
C1 C2 H2 119.8 ?
C3 C2 H2 119.8 ?
C4 C3 C2 120.7(7) ?
C4 C3 H3 119.6 ?
C2 C3 H3 119.6 ?
C5 C4 C3 119.4(7) ?
C5 C4 H4 120.3 ?
C3 C4 H4 120.3 ?
C4 C5 C6 120.6(7) ?
C4 C5 H5 119.7 ?
C6 C5 H5 119.7 ?
C5 C6 C1 120.7(6) ?
C5 C6 H6 119.6 ?
C1 C6 H6 119.6 ?
C8 C7 C12 118.8(6) ?
C8 C7 P1 118.9(5) ?
C12 C7 P1 122.2(5) ?
C7 C8 C9 121.1(7) ?
C7 C8 H8 119.4 ?
C9 C8 H8 119.4 ?
C10 C9 C8 119.3(8) ?
C10 C9 H9 120.3 ?
C8 C9 H9 120.3 ?
C11 C10 C9 120.1(7) ?
C11 C10 H10 120.0 ?
C9 C10 H10 120.0 ?
C10 C11 C12 121.3(7) ?
C10 C11 H11 119.3 ?
C12 C11 H11 119.3 ?
C7 C12 C11 119.3(7) ?
C7 C12 H12 120.3 ?
C11 C12 H12 120.3 ?
C14 C13 P1 116.6(4) ?
C14 C13 H13A 108.1 ?
P1 C13 H13A 108.1 ?
C14 C13 H13B 108.1 ?
P1 C13 H13B 108.1 ?
H13A C13 H13B 107.3 ?
C13 C14 C15 112.5(5) ?
C13 C14 H14A 109.1 ?
C15 C14 H14A 109.1 ?
C13 C14 H14B 109.1 ?
C15 C14 H14B 109.1 ?
H14A C14 H14B 107.8 ?
C14 C15 P2 115.3(4) ?
C14 C15 H15A 108.5 ?
P2 C15 H15A 108.5 ?
C14 C15 H15B 108.5 ?
P2 C15 H15B 108.5 ?
H15A C15 H15B 107.5 ?
C21 C16 C17 118.5(6) ?
C21 C16 P2 121.7(5) ?
C17 C16 P2 119.8(5) ?
C18 C17 C16 120.5(7) ?
C18 C17 H17 119.8 ?
C16 C17 H17 119.8 ?
C19 C18 C17 120.4(7) ?
C19 C18 H18 119.8 ?
C17 C18 H18 119.8 ?
C20 C19 C18 120.1(7) ?
C20 C19 H19 120.0 ?
C18 C19 H19 120.0 ?
C19 C20 C21 120.1(7) ?
C19 C20 H20 120.0 ?
C21 C20 H20 120.0 ?
C16 C21 C20 120.4(7) ?
C16 C21 H21 119.8 ?
C20 C21 H21 119.8 ?
C27 C22 C23 117.9(6) ?
C27 C22 P2 121.1(5) ?
C23 C22 P2 121.0(5) ?
C24 C23 C22 121.5(7) ?
C24 C23 H23 119.3 ?
C22 C23 H23 119.3 ?
C25 C24 C23 119.7(8) ?
C25 C24 H24 120.1 ?
C23 C24 H24 120.1 ?
C24 C25 C26 119.8(8) ?
C24 C25 H25 120.1 ?
C26 C25 H25 120.1 ?
C25 C26 C27 120.3(8) ?
C25 C26 H26 119.9 ?
C27 C26 H26 119.9 ?
C22 C27 C26 120.7(7) ?
C22 C27 H27 119.6 ?
C26 C27 H27 119.6 ?
C29 C28 C33 119.7(6) ?
C29 C28 P3 117.6(5) ?
C33 C28 P3 122.7(5) ?
C28 C29 C30 119.7(6) ?
C28 C29 H29 120.1 ?
C30 C29 H29 120.1 ?
C31 C30 C29 120.7(7) ?
C31 C30 H30 119.7 ?
C29 C30 H30 119.7 ?
C32 C31 C30 119.8(7) ?
C32 C31 H31 120.1 ?
C30 C31 H31 120.1 ?
C31 C32 C33 120.2(7) ?
C31 C32 H32 119.9 ?
C33 C32 H32 119.9 ?
C28 C33 C32 119.8(7) ?
C28 C33 H33 120.1 ?
C32 C33 H33 120.1 ?
C39 C34 C35 118.1(6) ?
C39 C34 P3 119.4(5) ?
C35 C34 P3 122.4(5) ?
C36 C35 C34 120.6(7) ?
C36 C35 H35 119.7 ?
C34 C35 H35 119.7 ?
C37 C36 C35 119.7(7) ?
C37 C36 H36 120.2 ?
C35 C36 H36 120.2 ?
C38 C37 C36 121.0(7) ?
C38 C37 H37 119.5 ?
C36 C37 H37 119.5 ?
C37 C38 C39 119.5(7) ?
C37 C38 H38 120.3 ?
C39 C38 H38 120.3 ?
C34 C39 C38 121.1(7) ?
C34 C39 H39 119.4 ?
C38 C39 H39 119.4 ?
C41 C40 C45 117.9(6) ?
C41 C40 P4 122.2(5) ?
C45 C40 P4 119.8(5) ?
C40 C41 C42 121.0(7) ?
C40 C41 H41 119.5 ?
C42 C41 H41 119.5 ?
C43 C42 C41 119.8(8) ?
C43 C42 H42 120.1 ?
C41 C42 H42 120.1 ?
C44 C43 C42 119.7(7) ?
C44 C43 H43 120.2 ?
C42 C43 H43 120.2 ?
C43 C44 C45 121.2(7) ?
C43 C44 H44 119.4 ?
C45 C44 H44 119.4 ?
C40 C45 C44 120.2(7) ?
C40 C45 H45 119.9 ?
C44 C45 H45 119.9 ?
C51 C46 C47 119.1(6) ?
C51 C46 P4 121.8(5) ?
C47 C46 P4 118.4(5) ?
C46 C47 C48 120.4(6) ?
C46 C47 H47 119.8 ?
C48 C47 H47 119.8 ?
C49 C48 C47 119.8(7) ?
C49 C48 H48 120.1 ?
C47 C48 H48 120.1 ?
C48 C49 C50 120.0(6) ?
C48 C49 H49 120.0 ?
C50 C49 H49 120.0 ?
C51 C50 C49 120.3(6) ?
C51 C50 H50 119.8 ?
C49 C50 H50 119.8 ?
C50 C51 C46 120.3(6) ?
C50 C51 H51 119.9 ?
C46 C51 H51 119.9 ?
Cl4 C52 Cl3 111.2(6) ?
Cl4 C52 H52A 109.4 ?
Cl3 C52 H52A 109.4 ?
Cl4 C52 H52B 109.4 ?
Cl3 C52 H52B 109.4 ?
H52A C52 H52B 108.0 ?
P3 N1 P4 104.8(3) y
P3 N1 H1 121(5) ?
P4 N1 H1 134(5) ?
C1 P1 C7 105.5(3) ?
C1 P1 C13 100.0(3) ?
C7 P1 C13 106.5(3) ?
C1 P1 Pt1 117.9(2) ?
C7 P1 Pt1 107.8(2) ?
C13 P1 Pt1 118.0(2) ?
C22 P2 C15 104.8(3) ?
C22 P2 C16 104.1(3) ?
C15 P2 C16 101.3(3) ?
C22 P2 Pt1 114.3(2) ?
C15 P2 Pt1 115.8(2) ?
C16 P2 Pt1 115.1(2) ?
N1 P3 C28 110.6(3) ?
N1 P3 C34 105.2(3) ?
C28 P3 C34 106.8(3) ?
N1 P3 Pt1 92.88(19) ?
C28 P3 Pt1 119.7(2) ?
C34 P3 Pt1 119.6(2) ?
N1 P3 P4 37.61(19) ?
C28 P3 P4 120.2(2) ?
C34 P3 P4 126.9(2) ?
Pt1 P3 P4 55.93(5) ?
N1 P4 C46 105.3(3) ?
N1 P4 C40 106.9(3) ?
C46 P4 C40 103.3(3) ?
N1 P4 Pt1 91.9(2) ?
C46 P4 Pt1 122.2(2) ?
C40 P4 Pt1 123.9(2) ?
N1 P4 P3 37.60(19) ?
C46 P4 P3 116.75(19) ?
C40 P4 P3 130.8(2) ?
Pt1 P4 P3 54.97(5) ?
P3 Pt1 P2 98.48(6) y
P3 Pt1 P1 161.70(6) y
P2 Pt1 P1 88.78(6) y
P3 Pt1 P4 69.10(5) y
P2 Pt1 P4 167.56(6) y
P1 Pt1 P4 102.83(6) y

loop_
_geom_bond_atom_site_label_1
_geom_bond_atom_site_label_2
_geom_bond_distance
_geom_bond_publ_flag
C1 C2 1.377(8) ?
C1 C6 1.387(8) ?
C1 P1 1.821(6) ?
C2 C3 1.393(9) ?
C2 H2 0.9300 ?
C3 C4 1.363(9) ?
C3 H3 0.9300 ?
C4 C5 1.361(9) ?
C4 H4 0.9300 ?
C5 C6 1.384(9) ?
C5 H5 0.9300 ?
C6 H6 0.9300 ?
C7 C8 1.379(9) ?
C7 C12 1.386(8) ?
C7 P1 1.823(6) ?
C8 C9 1.385(9) ?
C8 H8 0.9300 ?
C9 C10 1.378(10) ?
C9 H9 0.9300 ?
C10 C11 1.350(10) ?
C10 H10 0.9300 ?
C11 C12 1.392(9) ?
C11 H11 0.9300 ?
C12 H12 0.9300 ?
C13 C14 1.519(8) ?
C13 P1 1.827(6) ?
C13 H13A 0.9700 ?
C13 H13B 0.9700 ?
C14 C15 1.527(8) ?
C14 H14A 0.9700 ?
C14 H14B 0.9700 ?
C15 P2 1.817(6) ?
C15 H15A 0.9700 ?
C15 H15B 0.9700 ?
C16 C21 1.377(9) ?
C16 C17 1.389(9) ?
C16 P2 1.821(6) ?
C17 C18 1.378(9) ?
C17 H17 0.9300 ?
C18 C19 1.365(10) ?
C18 H18 0.9300 ?
C19 C20 1.362(10) ?
C19 H19 0.9300 ?
C20 C21 1.394(9) ?
C20 H20 0.9300 ?
C21 H21 0.9300 ?
C22 C27 1.380(9) ?
C22 C23 1.383(9) ?
C22 P2 1.816(6) ?
C23 C24 1.381(10) ?
C23 H23 0.9300 ?
C24 C25 1.368(11) ?
C24 H24 0.9300 ?
C25 C26 1.374(11) ?
C25 H25 0.9300 ?
C26 C27 1.383(9) ?
C26 H26 0.9300 ?
C27 H27 0.9300 ?
C28 C29 1.380(8) ?
C28 C33 1.387(8) ?
C28 P3 1.807(6) ?
C29 C30 1.385(9) ?
C29 H29 0.9300 ?
C30 C31 1.377(10) ?
C30 H30 0.9300 ?
C31 C32 1.368(10) ?
C31 H31 0.9300 ?
C32 C33 1.394(9) ?
C32 H32 0.9300 ?
C33 H33 0.9300 ?
C34 C39 1.377(9) ?
C34 C35 1.394(8) ?
C34 P3 1.818(6) ?
C35 C36 1.378(9) ?
C35 H35 0.9300 ?
C36 C37 1.363(10) ?
C36 H36 0.9300 ?
C37 C38 1.363(10) ?
C37 H37 0.9300 ?
C38 C39 1.380(9) ?
C38 H38 0.9300 ?
C39 H39 0.9300 ?
C40 C41 1.374(8) ?
C40 C45 1.379(9) ?
C40 P4 1.813(6) ?
C41 C42 1.378(10) ?
C41 H41 0.9300 ?
C42 C43 1.370(11) ?
C42 H42 0.9300 ?
C43 C44 1.334(10) ?
C43 H43 0.9300 ?
C44 C45 1.383(9) ?
C44 H44 0.9300 ?
C45 H45 0.9300 ?
C46 C51 1.384(8) ?
C46 C47 1.387(8) ?
C46 P4 1.810(6) ?
C47 C48 1.387(9) ?
C47 H47 0.9300 ?
C48 C49 1.372(9) ?
C48 H48 0.9300 ?
C49 C50 1.381(9) ?
C49 H49 0.9300 ?
C50 C51 1.376(8) ?
C50 H50 0.9300 ?
C51 H51 0.9300 ?
C52 Cl4 1.706(9) ?
C52 Cl3 1.771(10) ?
C52 H52A 0.9700 ?
C52 H52B 0.9700 ?
N1 P3 1.668(5) y
N1 P4 1.668(5) y
N1 H1 0.79(6) ?
P1 Pt1 2.3421(16) y
P2 Pt1 2.3288(16) y
P3 Pt1 2.3161(15) y
P3 P4 2.643(2) ?
P4 Pt1 2.3431(15) y

loop_
_geom_hbond_atom_site_label_D
_geom_hbond_atom_site_label_H
_geom_hbond_atom_site_label_A
_geom_hbond_site_symmetry_A
_geom_hbond_distance_DH
_geom_hbond_distance_HA
_geom_hbond_distance_DA
_geom_hbond_angle_DHA
N1 H1 Cl1 1_545 0.79(7) 2.33(7) 3.101(5) 167(7)
C2 H2 Cl2 . 0.93 2.77 3.601(6) 149
C15 H15B Cl2 . 0.97 2.76 3.497(7) 133
C41 H41 N1 . 0.93 2.62 3.064(9) 110
C42 H42 Cl1 3_665 0.93 2.78 3.622(9) 151
C51 H51 Cl2 . 0.93 2.59 3.520(6) 175
C52 H52A Cl1 3_666 0.97 2.81 3.763(10) 169

loop_
_geom_torsion_atom_site_label_1
_geom_torsion_atom_site_label_2
_geom_torsion_atom_site_label_3
_geom_torsion_atom_site_label_4
_geom_torsion
_geom_torsion_publ_flag
C6 C1 C2 C3 -0.7(10) ?
P1 C1 C2 C3 178.3(5) ?
C1 C2 C3 C4 -0.2(11) ?
C2 C3 C4 C5 1.4(11) ?
C3 C4 C5 C6 -1.7(12) ?
C4 C5 C6 C1 0.8(12) ?
C2 C1 C6 C5 0.4(10) ?
P1 C1 C6 C5 -178.6(6) ?
C12 C7 C8 C9 0.8(11) ?
P1 C7 C8 C9 179.4(6) ?
C7 C8 C9 C10 -1.8(12) ?
C8 C9 C10 C11 1.7(13) ?
C9 C10 C11 C12 -0.6(13) ?
C8 C7 C12 C11 0.2(10) ?
P1 C7 C12 C11 -178.3(5) ?
C10 C11 C12 C7 -0.3(11) ?
P1 C13 C14 C15 68.2(7) ?
C13 C14 C15 P2 -73.7(7) ?
C21 C16 C17 C18 1.5(10) ?
P2 C16 C17 C18 -177.7(6) ?
C16 C17 C18 C19 0.1(12) ?
C17 C18 C19 C20 -1.9(12) ?
C18 C19 C20 C21 1.9(12) ?
C17 C16 C21 C20 -1.4(10) ?
P2 C16 C21 C20 177.8(5) ?
C19 C20 C21 C16 -0.3(11) ?
C27 C22 C23 C24 1.1(11) ?
P2 C22 C23 C24 -178.7(6) ?
C22 C23 C24 C25 1.5(13) ?
C23 C24 C25 C26 -1.8(13) ?
C24 C25 C26 C27 -0.4(13) ?
C23 C22 C27 C26 -3.3(11) ?
P2 C22 C27 C26 176.5(6) ?
C25 C26 C27 C22 3.0(12) ?
C33 C28 C29 C30 -1.6(10) ?
P3 C28 C29 C30 177.5(5) ?
C28 C29 C30 C31 1.2(11) ?
C29 C30 C31 C32 -0.5(12) ?
C30 C31 C32 C33 0.3(12) ?
C29 C28 C33 C32 1.3(10) ?
P3 C28 C33 C32 -177.7(5) ?
C31 C32 C33 C28 -0.7(11) ?
C39 C34 C35 C36 -0.8(11) ?
P3 C34 C35 C36 178.5(6) ?
C34 C35 C36 C37 0.2(12) ?
C35 C36 C37 C38 1.0(13) ?
C36 C37 C38 C39 -1.7(15) ?
C35 C34 C39 C38 0.1(12) ?
P3 C34 C39 C38 -179.3(7) ?
C37 C38 C39 C34 1.2(14) ?
C45 C40 C41 C42 0.0(11) ?
P4 C40 C41 C42 -175.8(7) ?
C40 C41 C42 C43 -3.2(14) ?
C41 C42 C43 C44 3.8(14) ?
C42 C43 C44 C45 -1.3(14) ?
C41 C40 C45 C44 2.5(11) ?
P4 C40 C45 C44 178.4(6) ?
C43 C44 C45 C40 -1.9(13) ?
C51 C46 C47 C48 -1.6(10) ?
P4 C46 C47 C48 -172.9(5) ?
C46 C47 C48 C49 0.4(11) ?
C47 C48 C49 C50 1.1(11) ?
C48 C49 C50 C51 -1.3(11) ?
C49 C50 C51 C46 0.1(10) ?
C47 C46 C51 C50 1.3(9) ?
P4 C46 C51 C50 172.4(5) ?
C2 C1 P1 C7 -159.3(5) ?
C6 C1 P1 C7 19.6(6) ?
C2 C1 P1 C13 90.2(5) ?
C6 C1 P1 C13 -90.8(6) ?
C2 C1 P1 Pt1 -39.0(6) ?
C6 C1 P1 Pt1 140.0(5) ?
C8 C7 P1 C1 86.6(6) ?
C12 C7 P1 C1 -94.9(6) ?
C8 C7 P1 C13 -167.7(5) ?
C12 C7 P1 C13 10.8(6) ?
C8 C7 P1 Pt1 -40.1(6) ?
C12 C7 P1 Pt1 138.4(5) ?
C14 C13 P1 C1 178.1(5) ?
C14 C13 P1 C7 68.5(5) ?
C14 C13 P1 Pt1 -52.8(5) y
C27 C22 P2 C15 136.8(6) ?
C23 C22 P2 C15 -43.5(6) ?
C27 C22 P2 C16 -117.3(6) ?
C23 C22 P2 C16 62.4(6) ?
C27 C22 P2 Pt1 9.0(6) ?
C23 C22 P2 Pt1 -171.3(5) ?
C14 C15 P2 C22 -64.7(5) ?
C14 C15 P2 C16 -172.7(5) ?
C14 C15 P2 Pt1 62.1(5) y
C21 C16 P2 C22 25.2(6) ?
C17 C16 P2 C22 -155.6(5) ?
C21 C16 P2 C15 133.7(6) ?
C17 C16 P2 C15 -47.1(6) ?
C21 C16 P2 Pt1 -100.6(5) ?
C17 C16 P2 Pt1 78.6(5) ?
P4 N1 P3 C28 -113.2(3) ?
P4 N1 P3 C34 131.8(3) ?
P4 N1 P3 Pt1 10.1(3) ?
C29 C28 P3 N1 100.7(5) ?
C33 C28 P3 N1 -80.3(6) ?
C29 C28 P3 C34 -145.4(5) ?
C33 C28 P3 C34 33.7(6) ?
C29 C28 P3 Pt1 -5.4(6) ?
C33 C28 P3 Pt1 173.7(5) ?
C29 C28 P3 P4 60.2(5) ?
C33 C28 P3 P4 -120.7(5) ?
C39 C34 P3 N1 -31.5(7) ?
C35 C34 P3 N1 149.2(6) ?
C39 C34 P3 C28 -149.1(6) ?
C35 C34 P3 C28 31.6(6) ?
C39 C34 P3 Pt1 70.9(6) ?
C35 C34 P3 Pt1 -108.4(5) ?
C39 C34 P3 P4 3.2(7) ?
C35 C34 P3 P4 -176.2(5) ?
P3 N1 P4 C46 114.2(3) ?
P3 N1 P4 C40 -136.4(3) ?
P3 N1 P4 Pt1 -10.0(3) ?
C51 C46 P4 N1 -101.3(5) ?
C47 C46 P4 N1 69.8(5) ?
C51 C46 P4 C40 146.7(5) ?
C47 C46 P4 C40 -42.2(6) ?
C51 C46 P4 Pt1 1.0(6) ?
C47 C46 P4 Pt1 172.1(4) ?
C51 C46 P4 P3 -62.8(5) ?
C47 C46 P4 P3 108.3(5) ?
C41 C40 P4 N1 -5.9(7) ?
C45 C40 P4 N1 178.3(5) ?
C41 C40 P4 C46 104.9(6) ?
C45 C40 P4 C46 -70.9(6) ?
C41 C40 P4 Pt1 -110.2(6) ?
C45 C40 P4 Pt1 74.0(6) ?
C41 C40 P4 P3 -39.7(7) ?
C45 C40 P4 P3 144.6(5) ?
C28 P3 P4 N1 84.8(4) ?
C34 P3 P4 N1 -64.1(4) ?
Pt1 P3 P4 N1 -167.8(3) ?
N1 P3 P4 C46 -80.1(4) ?
C28 P3 P4 C46 4.7(3) ?
C34 P3 P4 C46 -144.2(3) ?
Pt1 P3 P4 C46 112.1(2) ?
N1 P3 P4 C40 60.6(4) ?
C28 P3 P4 C40 145.4(4) ?
C34 P3 P4 C40 -3.4(4) ?
Pt1 P3 P4 C40 -107.2(3) ?
N1 P3 P4 Pt1 167.8(3) ?
C28 P3 P4 Pt1 -107.4(2) ?
C34 P3 P4 Pt1 103.7(3) ?
N1 P3 Pt1 P2 171.65(19) ?
C28 P3 Pt1 P2 -72.6(2) ?
C34 P3 Pt1 P2 62.3(2) ?
P4 P3 Pt1 P2 179.07(6) ?
N1 P3 Pt1 P1 59.2(3) ?
C28 P3 Pt1 P1 174.9(3) ?
C34 P3 Pt1 P1 -50.2(3) ?
P4 P3 Pt1 P1 66.59(18) ?
N1 P3 Pt1 P4 -7.42(19) y
C28 P3 Pt1 P4 108.3(2) ?
C34 P3 Pt1 P4 -116.8(2) ?
C22 P2 Pt1 P3 -78.5(2) ?
C15 P2 Pt1 P3 159.6(2) ?
C16 P2 Pt1 P3 41.9(3) ?
C22 P2 Pt1 P1 84.7(2) ?
C15 P2 Pt1 P1 -37.2(2) ?
C16 P2 Pt1 P1 -155.0(3) ?
C22 P2 Pt1 P4 -74.4(4) ?
C15 P2 Pt1 P4 163.7(3) ?
C16 P2 Pt1 P4 45.9(4) ?
C1 P1 Pt1 P3 -92.1(3) ?
C7 P1 Pt1 P3 27.0(3) ?
C13 P1 Pt1 P3 147.6(3) ?
C1 P1 Pt1 P2 154.0(2) ?
C7 P1 Pt1 P2 -86.9(2) ?
C13 P1 Pt1 P2 33.7(2) ?
C1 P1 Pt1 P4 -30.6(2) ?
C7 P1 Pt1 P4 88.6(2) ?
C13 P1 Pt1 P4 -150.8(2) ?
N1 P4 Pt1 P3 7.42(19) y
C46 P4 Pt1 P3 -102.0(2) ?
C40 P4 Pt1 P3 119.4(3) ?
N1 P4 Pt1 P2 3.2(3) ?
C46 P4 Pt1 P2 -106.3(3) ?
C40 P4 Pt1 P2 115.1(3) ?
P3 P4 Pt1 P2 -4.3(3) ?
N1 P4 Pt1 P1 -155.39(19) ?
C46 P4 Pt1 P1 95.2(2) ?
C40 P4 Pt1 P1 -43.4(3) ?
P3 P4 Pt1 P1 -162.81(6) ?
